data_4340675
loop_
_publ_author_name
'Mullane, Kimberly C.'
'Lewis, Andrew J.'
'Yin, Haolin'
'Carroll, Patrick J.'
'Schelter, Eric J.'

_publ_section_title
;
 Anomalous one-electron processes in the chemistry of uranium nitrogen
 multiple bonds.
;
_journal_issue 17
_journal_name_full 'Inorganic chemistry'
_journal_page_first 9129
_journal_page_last 9139
_journal_paper_doi 10.1021/ic501149u
_journal_volume 53
_journal_year 2014
_chemical_formula_sum 'C27 H69 K N4 Si7 U'
_chemical_formula_weight 923.62
_space_group_IT_number 61
_symmetry_cell_setting orthorhombic
_symmetry_Int_Tables_number 61
_symmetry_space_group_name_Hall '-P 2ac 2ab'
_symmetry_space_group_name_H-M 'P b c a'
_atom_sites_solution_hydrogens geom
_atom_sites_solution_primary direct
_audit_creation_method SHELXL-97
_cell_angle_alpha 90.00
_cell_angle_beta 90.00
_cell_angle_gamma 90.00
_cell_formula_units_Z 8
_cell_length_a 19.4433(7)
_cell_length_b 19.6320(7)
_cell_length_c 23.2293(8)
_cell_measurement_temperature 100(1)
_cell_volume 8866.9(5)
_computing_data_collection 'Bruker APEX2'
_computing_data_reduction 'Bruker SAINT'
_computing_structure_refinement 'SHELXL-97 (Sheldrick, 2008)'
_computing_structure_solution 'SHELXS-97 (Sheldrick, 2008)'
_diffrn_ambient_temperature 100(1)
_diffrn_measured_fraction_theta_full 0.998
_diffrn_measured_fraction_theta_max 0.998
_diffrn_measurement_device 'CCD Area Detector'
_diffrn_measurement_device_type 'Bruker APEXII'
_diffrn_measurement_method 'phi and omega scans'
_diffrn_radiation_monochromator graphite
_diffrn_radiation_source 'sealed tube'
_diffrn_radiation_type MoK\a
_diffrn_radiation_wavelength 0.71073
_diffrn_reflns_av_R_equivalents 0.0413
_diffrn_reflns_av_sigmaI/netI 0.0131
_diffrn_reflns_limit_h_max 25
_diffrn_reflns_limit_h_min -25
_diffrn_reflns_limit_k_max 25
_diffrn_reflns_limit_k_min -25
_diffrn_reflns_limit_l_max 30
_diffrn_reflns_limit_l_min -30
_diffrn_reflns_number 271997
_diffrn_reflns_theta_full 27.52
_diffrn_reflns_theta_max 27.52
_diffrn_reflns_theta_min 1.72
_exptl_absorpt_coefficient_mu 3.965
_exptl_absorpt_correction_T_max 0.7456
_exptl_absorpt_correction_T_min 0.5324
_exptl_absorpt_correction_type multi-scan
_exptl_absorpt_process_details '(SADABS; Sheldrick, 2007)'
_exptl_crystal_density_diffrn 1.384
_exptl_crystal_density_method 'not measured'
_exptl_crystal_F_000 3744
_exptl_crystal_size_max 0.32
_exptl_crystal_size_mid 0.08
_exptl_crystal_size_min 0.04
_refine_diff_density_max 2.052
_refine_diff_density_min -0.993
_refine_diff_density_rms 0.112
_refine_ls_extinction_method none
_refine_ls_goodness_of_fit_ref 1.221
_refine_ls_hydrogen_treatment constr
_refine_ls_matrix_type full
_refine_ls_number_parameters 383
_refine_ls_number_reflns 10190
_refine_ls_number_restraints 0
_refine_ls_restrained_S_all 1.221
_refine_ls_R_factor_all 0.0399
_refine_ls_R_factor_gt 0.0254
_refine_ls_shift/su_max 0.002
_refine_ls_shift/su_mean 0.000
_refine_ls_structure_factor_coef Fsqd
_refine_ls_weighting_details 'calc w=1/[\s^2^(Fo^2^)+(0.0131P)^2^+26.9384P] where P=(Fo^2^+2Fc^2^)/3'
_refine_ls_weighting_scheme calc
_refine_ls_wR_factor_gt 0.0507
_refine_ls_wR_factor_ref 0.0595
_reflns_number_gt 8473
_reflns_number_total 10190
_reflns_threshold_expression >2sigma(I)
_cod_data_source_file ic501149u_si_002.cif
_cod_data_source_block 1-K
_cod_depositor_comments
;
The following automatic conversions were performed:
'_atom_site_symetry_multiplicity' tag replaced with
'_atom_site_symmetry_multiplicity'.

Automatic conversion script
Id: cif_correct_tags 1440 2010-10-19 06:21:57Z saulius 

 Adding full bibliography for 4340671--4340680.cif.
;
_cod_original_sg_symbol_H-M 'P b c a '
_cod_database_code 4340675

loop_
_symmetry_equiv_pos_as_xyz
'x, y, z'
'-x+1/2, y+1/2, z'
'x, -y+1/2, z+1/2'
'-x+1/2, -y, z+1/2'
'-x, -y, -z'
'x-1/2, -y-1/2, -z'
'-x, y-1/2, -z-1/2'
'x-1/2, y, -z-1/2'

loop_
_atom_site_label
_atom_site_type_symbol
_atom_site_fract_x
_atom_site_fract_y
_atom_site_fract_z
_atom_site_U_iso_or_equiv
_atom_site_adp_type
_atom_site_occupancy
_atom_site_symmetry_multiplicity
_atom_site_calc_flag
_atom_site_refinement_flags
U1 U 0.391359(5) 0.346794(5) 0.341308(4) 0.01219(3) Uani 1 1 d .
N1 N 0.40127(13) 0.28287(13) 0.25287(11) 0.0161(5) Uani 1 1 d .
N2 N 0.50384(13) 0.36656(14) 0.37458(11) 0.0172(5) Uani 1 1 d .
N3 N 0.31190(13) 0.32376(14) 0.41605(11) 0.0168(5) Uani 1 1 d .
N4 N 0.36952(13) 0.43482(13) 0.30110(11) 0.0172(5) Uani 1 1 d .
Si1 Si 0.47182(4) 0.23418(4) 0.23357(4) 0.01721(17) Uani 1 1 d .
Si2 Si 0.32437(4) 0.27217(5) 0.21665(4) 0.01721(17) Uani 1 1 d .
Si3 Si 0.53394(4) 0.30724(5) 0.42310(4) 0.01865(18) Uani 1 1 d .
Si4 Si 0.55174(4) 0.43952(5) 0.36163(4) 0.01851(18) Uani 1 1 d .
Si5 Si 0.26544(4) 0.24936(5) 0.41749(4) 0.01799(17) Uani 1 1 d .
Si6 Si 0.30533(4) 0.38231(5) 0.47149(4) 0.01897(18) Uani 1 1 d .
Si7 Si 0.32343(4) 0.50616(4) 0.28498(4) 0.01846(17) Uani 1 1 d .
C1 C 0.47367(18) 0.20832(19) 0.15545(14) 0.0265(7) Uani 1 1 d .
H1a H 0.4345 0.1802 0.1471 0.040 Uiso 1 1 calc R
H1b H 0.5151 0.1833 0.1477 0.040 Uiso 1 1 calc R
H1c H 0.4724 0.2483 0.1317 0.040 Uiso 1 1 calc R
C2 C 0.4776(2) 0.15497(18) 0.27829(16) 0.0302(8) Uani 1 1 d .
H2a H 0.4839 0.1671 0.3180 0.045 Uiso 1 1 calc R
H2b H 0.5158 0.1280 0.2656 0.045 Uiso 1 1 calc R
H2c H 0.4359 0.1292 0.2743 0.045 Uiso 1 1 calc R
C3 C 0.55452(17) 0.28275(19) 0.24285(16) 0.0257(7) Uani 1 1 d .
H3a H 0.5581 0.3168 0.2134 0.039 Uiso 1 1 calc R
H3b H 0.5927 0.2519 0.2399 0.039 Uiso 1 1 calc R
H3c H 0.5550 0.3043 0.2800 0.039 Uiso 1 1 calc R
C4 C 0.25164(17) 0.31074(19) 0.25840(15) 0.0266(7) Uani 1 1 d .
H4a H 0.2455 0.2862 0.2938 0.040 Uiso 1 1 calc R
H4b H 0.2102 0.3083 0.2361 0.040 Uiso 1 1 calc R
H4c H 0.2620 0.3575 0.2668 0.040 Uiso 1 1 calc R
C5 C 0.32186(18) 0.3157(2) 0.14397(15) 0.0288(8) Uani 1 1 d .
H5a H 0.3194 0.3641 0.1493 0.043 Uiso 1 1 calc R
H5b H 0.2822 0.3005 0.1230 0.043 Uiso 1 1 calc R
H5c H 0.3627 0.3046 0.1228 0.043 Uiso 1 1 calc R
C6 C 0.29898(19) 0.18108(18) 0.20361(15) 0.0268(8) Uani 1 1 d .
H6a H 0.3330 0.1594 0.1799 0.040 Uiso 1 1 calc R
H6b H 0.2552 0.1797 0.1845 0.040 Uiso 1 1 calc R
H6c H 0.2958 0.1576 0.2398 0.040 Uiso 1 1 calc R
C7 C 0.60995(17) 0.25635(19) 0.39771(16) 0.0271(7) Uani 1 1 d .
H7a H 0.5979 0.2320 0.3633 0.041 Uiso 1 1 calc R
H7b H 0.6232 0.2245 0.4271 0.041 Uiso 1 1 calc R
H7c H 0.6477 0.2865 0.3898 0.041 Uiso 1 1 calc R
C8 C 0.46627(17) 0.24047(17) 0.43742(16) 0.0252(7) Uani 1 1 d .
H8a H 0.4280 0.2609 0.4569 0.038 Uiso 1 1 calc R
H8b H 0.4854 0.2051 0.4610 0.038 Uiso 1 1 calc R
H8c H 0.4510 0.2214 0.4016 0.038 Uiso 1 1 calc R
C9 C 0.55512(19) 0.3447(2) 0.49533(15) 0.0277(8) Uani 1 1 d .
H9a H 0.5929 0.3759 0.4914 0.042 Uiso 1 1 calc R
H9b H 0.5675 0.3089 0.5215 0.042 Uiso 1 1 calc R
H9c H 0.5157 0.3686 0.5100 0.042 Uiso 1 1 calc R
C10 C 0.64736(17) 0.4279(2) 0.37201(17) 0.0296(8) Uani 1 1 d .
H10a H 0.6561 0.4117 0.4103 0.044 Uiso 1 1 calc R
H10b H 0.6703 0.4707 0.3664 0.044 Uiso 1 1 calc R
H10c H 0.6643 0.3954 0.3446 0.044 Uiso 1 1 calc R
C11 C 0.52542(18) 0.51281(18) 0.40802(16) 0.0262(7) Uani 1 1 d .
H11a H 0.4793 0.5261 0.3985 0.039 Uiso 1 1 calc R
H11b H 0.5560 0.5505 0.4016 0.039 Uiso 1 1 calc R
H11c H 0.5275 0.4995 0.4477 0.039 Uiso 1 1 calc R
C12 C 0.54513(18) 0.47110(18) 0.28539(15) 0.0251(7) Uani 1 1 d .
H12a H 0.5569 0.4350 0.2594 0.038 Uiso 1 1 calc R
H12b H 0.5762 0.5086 0.2800 0.038 Uiso 1 1 calc R
H12c H 0.4989 0.4859 0.2779 0.038 Uiso 1 1 calc R
C13 C 0.17248(16) 0.26320(19) 0.39831(15) 0.0252(7) Uani 1 1 d .
H13a H 0.1497 0.2861 0.4294 0.038 Uiso 1 1 calc R
H13b H 0.1508 0.2200 0.3916 0.038 Uiso 1 1 calc R
H13c H 0.1696 0.2905 0.3641 0.038 Uiso 1 1 calc R
C14 C 0.30548(17) 0.18535(18) 0.36750(15) 0.0240(7) Uani 1 1 d .
H14a H 0.3249 0.2085 0.3349 0.036 Uiso 1 1 calc R
H14b H 0.2710 0.1539 0.3546 0.036 Uiso 1 1 calc R
H14c H 0.3410 0.1610 0.3875 0.036 Uiso 1 1 calc R
C15 C 0.26346(19) 0.2039(2) 0.48866(15) 0.0289(8) Uani 1 1 d .
H15a H 0.3096 0.1978 0.5024 0.043 Uiso 1 1 calc R
H15b H 0.2420 0.1602 0.4840 0.043 Uiso 1 1 calc R
H15c H 0.2378 0.2304 0.5159 0.043 Uiso 1 1 calc R
C16 C 0.3567(2) 0.4595(2) 0.45333(16) 0.0334(9) Uani 1 1 d .
H16a H 0.4042 0.4470 0.4488 0.050 Uiso 1 1 calc R
H16b H 0.3525 0.4923 0.4838 0.050 Uiso 1 1 calc R
H16c H 0.3400 0.4788 0.4181 0.050 Uiso 1 1 calc R
C17 C 0.3404(2) 0.3509(2) 0.54180(15) 0.0341(9) Uani 1 1 d .
H17a H 0.3138 0.3126 0.5547 0.051 Uiso 1 1 calc R
H17b H 0.3378 0.3867 0.5699 0.051 Uiso 1 1 calc R
H17c H 0.3874 0.3374 0.5369 0.051 Uiso 1 1 calc R
C18 C 0.2152(2) 0.4113(2) 0.4872(2) 0.0450(11) Uani 1 1 d .
H18a H 0.1956 0.4310 0.4531 0.068 Uiso 1 1 calc R
H18b H 0.2160 0.4446 0.5174 0.068 Uiso 1 1 calc R
H18c H 0.1880 0.3730 0.4990 0.068 Uiso 1 1 calc R
C19 C 0.23062(17) 0.4991(2) 0.30736(19) 0.0324(9) Uani 1 1 d .
H19a H 0.2094 0.4619 0.2872 0.049 Uiso 1 1 calc R
H19b H 0.2071 0.5406 0.2982 0.049 Uiso 1 1 calc R
H19c H 0.2281 0.4911 0.3481 0.049 Uiso 1 1 calc R
C20 C 0.36014(18) 0.58490(18) 0.31861(16) 0.0260(7) Uani 1 1 d .
H20a H 0.3518 0.5841 0.3593 0.039 Uiso 1 1 calc R
H20b H 0.3386 0.6244 0.3021 0.039 Uiso 1 1 calc R
H20c H 0.4088 0.5866 0.3116 0.039 Uiso 1 1 calc R
C21 C 0.3223(2) 0.5242(2) 0.20511(16) 0.0344(9) Uani 1 1 d .
H21a H 0.3676 0.5367 0.1927 0.052 Uiso 1 1 calc R
H21b H 0.2910 0.5609 0.1973 0.052 Uiso 1 1 calc R
H21c H 0.3077 0.4842 0.1848 0.052 Uiso 1 1 calc R
K1 K 0.43582(4) 0.41183(4) 0.19376(3) 0.02100(14) Uani 1 1 d .
C22 C 0.5610(2) 0.4361(2) 0.10667(17) 0.0394(10) Uani 1 1 d .
H22 H 0.6019 0.4191 0.1216 0.052 Uiso 1 1 calc R
C23 C 0.5431(2) 0.5021(2) 0.11704(18) 0.0411(10) Uani 1 1 d .
H23 H 0.5716 0.5297 0.1391 0.055 Uiso 1 1 calc R
C24 C 0.4832(3) 0.5275(2) 0.09497(19) 0.0442(11) Uani 1 1 d .
H24 H 0.4712 0.5727 0.1019 0.059 Uiso 1 1 calc R
C25 C 0.4400(2) 0.4863(2) 0.06215(18) 0.0415(11) Uani 1 1 d .
H25 H 0.3992 0.5038 0.0472 0.055 Uiso 1 1 calc R
C26 C 0.4583(2) 0.4186(2) 0.05183(16) 0.0377(10) Uani 1 1 d .
H26 H 0.4299 0.3903 0.0302 0.050 Uiso 1 1 calc R
C27 C 0.5193(2) 0.3944(2) 0.07446(17) 0.0355(9) Uani 1 1 d .
H27 H 0.5323 0.3494 0.0678 0.047 Uiso 1 1 calc R

loop_
_atom_site_aniso_label
_atom_site_aniso_U_11
_atom_site_aniso_U_22
_atom_site_aniso_U_33
_atom_site_aniso_U_23
_atom_site_aniso_U_13
_atom_site_aniso_U_12
U1 0.00979(5) 0.01468(5) 0.01210(5) -0.00040(4) -0.00010(4) -0.00036(4)
N1 0.0130(12) 0.0172(12) 0.0181(12) -0.0008(10) 0.0001(10) -0.0025(10)
N2 0.0116(12) 0.0219(13) 0.0182(13) -0.0009(11) -0.0005(10) 0.0005(10)
N3 0.0141(12) 0.0202(13) 0.0160(12) -0.0012(10) 0.0010(10) -0.0012(10)
N4 0.0148(12) 0.0175(13) 0.0194(13) -0.0015(11) 0.0018(10) -0.0004(10)
Si1 0.0158(4) 0.0188(4) 0.0170(4) -0.0024(3) 0.0003(3) 0.0023(3)
Si2 0.0140(4) 0.0208(4) 0.0168(4) -0.0005(3) -0.0009(3) -0.0035(3)
Si3 0.0143(4) 0.0225(4) 0.0192(4) 0.0006(4) -0.0032(3) 0.0017(3)
Si4 0.0133(4) 0.0216(4) 0.0207(4) -0.0016(4) -0.0011(3) -0.0026(3)
Si5 0.0145(4) 0.0228(4) 0.0167(4) 0.0002(3) 0.0008(3) -0.0036(3)
Si6 0.0153(4) 0.0253(5) 0.0163(4) -0.0027(4) 0.0007(3) -0.0015(3)
Si7 0.0155(4) 0.0171(4) 0.0228(4) 0.0006(3) 0.0021(3) 0.0026(3)
C1 0.0237(17) 0.0342(19) 0.0216(17) -0.0059(15) 0.0010(14) 0.0076(15)
C2 0.034(2) 0.0237(17) 0.0328(19) 0.0026(16) 0.0013(16) 0.0079(16)
C3 0.0160(15) 0.0324(19) 0.0286(18) -0.0053(15) 0.0014(13) 0.0018(14)
C4 0.0149(15) 0.038(2) 0.0274(18) -0.0032(16) -0.0009(14) 0.0008(14)
C5 0.0196(16) 0.046(2) 0.0208(17) 0.0084(16) -0.0023(13) -0.0012(16)
C6 0.0301(18) 0.0257(18) 0.0245(17) -0.0046(14) -0.0006(14) -0.0127(15)
C7 0.0189(16) 0.0294(18) 0.0331(19) 0.0003(15) -0.0027(14) 0.0044(15)
C8 0.0215(16) 0.0215(17) 0.0326(19) 0.0035(14) 0.0001(14) 0.0006(14)
C9 0.0260(17) 0.0336(19) 0.0235(17) -0.0029(15) -0.0071(14) 0.0045(15)
C10 0.0159(16) 0.035(2) 0.038(2) -0.0027(17) -0.0037(14) 0.0003(14)
C11 0.0226(17) 0.0256(18) 0.0304(19) -0.0048(15) 0.0011(14) -0.0062(14)
C12 0.0224(17) 0.0279(18) 0.0251(17) 0.0033(14) -0.0007(14) -0.0068(14)
C13 0.0145(15) 0.035(2) 0.0262(17) -0.0042(15) 0.0016(13) -0.0050(14)
C14 0.0219(16) 0.0242(17) 0.0260(17) -0.0024(14) -0.0020(14) -0.0032(14)
C15 0.0294(19) 0.035(2) 0.0227(17) 0.0041(15) 0.0023(14) -0.0074(16)
C16 0.045(2) 0.030(2) 0.0247(18) -0.0013(16) -0.0017(16) -0.0132(18)
C17 0.050(2) 0.038(2) 0.0151(16) -0.0026(15) -0.0081(16) -0.0084(19)
C18 0.0239(19) 0.058(3) 0.053(3) -0.030(2) 0.0055(18) 0.0059(19)
C19 0.0171(16) 0.0288(19) 0.051(2) -0.0022(18) 0.0033(16) 0.0037(14)
C20 0.0203(16) 0.0229(17) 0.0349(19) -0.0009(15) 0.0052(14) 0.0010(14)
C21 0.044(2) 0.031(2) 0.0281(19) 0.0012(16) -0.0038(17) 0.0172(18)
K1 0.0197(3) 0.0237(3) 0.0196(3) 0.0006(3) 0.0032(3) -0.0013(3)
C22 0.0237(19) 0.064(3) 0.031(2) 0.005(2) 0.0048(16) -0.0010(19)
C23 0.038(2) 0.049(3) 0.036(2) -0.001(2) 0.0095(18) -0.016(2)
C24 0.063(3) 0.031(2) 0.038(2) 0.0041(18) 0.019(2) -0.002(2)
C25 0.036(2) 0.058(3) 0.030(2) 0.015(2) 0.0084(17) 0.014(2)
C26 0.034(2) 0.056(3) 0.0227(18) -0.0047(18) 0.0025(16) -0.0106(19)
C27 0.037(2) 0.040(2) 0.029(2) -0.0004(17) 0.0144(17) 0.0047(18)

loop_
_atom_type_symbol
_atom_type_description
_atom_type_scat_dispersion_real
_atom_type_scat_dispersion_imag
_atom_type_scat_source
C C 0.0033 0.0016 'International Tables Vol C Tables 4.2.6.8 and 6.1.1.4'
H H 0.0000 0.0000 'International Tables Vol C Tables 4.2.6.8 and 6.1.1.4'
N N 0.0061 0.0033 'International Tables Vol C Tables 4.2.6.8 and 6.1.1.4'
Si Si 0.0817 0.0704 'International Tables Vol C Tables 4.2.6.8 and 6.1.1.4'
K K 0.2009 0.2494 'International Tables Vol C Tables 4.2.6.8 and 6.1.1.4'
U U -9.6767 9.6646 'International Tables Vol C Tables 4.2.6.8 and 6.1.1.4'

loop_
_geom_angle_atom_site_label_1
_geom_angle_atom_site_label_2
_geom_angle_atom_site_label_3
_geom_angle
N4 U1 N2 101.96(10)
N4 U1 N3 111.54(10)
N2 U1 N3 113.41(9)
N4 U1 N1 93.92(10)
N2 U1 N1 106.92(9)
N3 U1 N1 125.21(9)
Si2 N1 Si1 119.49(15)
Si2 N1 U1 114.09(12)
Si1 N1 U1 124.79(13)
Si2 N1 K1 94.27(11)
Si1 N1 K1 99.93(11)
U1 N1 K1 88.18(8)
Si3 N2 Si4 119.28(15)
Si3 N2 U1 114.79(13)
Si4 N2 U1 125.34(14)
Si5 N3 Si6 120.76(15)
Si5 N3 U1 121.32(13)
Si6 N3 U1 117.83(13)
Si7 N4 U1 156.90(16)
Si7 N4 K1 100.14(12)
U1 N4 K1 100.10(10)
N1 Si1 C2 111.23(15)
N1 Si1 C3 111.57(14)
C2 Si1 C3 107.82(17)
N1 Si1 C1 114.41(14)
C2 Si1 C1 108.01(17)
C3 Si1 C1 103.33(16)
N1 Si2 C4 110.59(14)
N1 Si2 C6 114.91(15)
C4 Si2 C6 105.64(17)
N1 Si2 C5 113.68(14)
C4 Si2 C5 105.05(17)
C6 Si2 C5 106.21(17)
N2 Si3 C7 114.91(15)
N2 Si3 C9 113.20(15)
C7 Si3 C9 108.44(16)
N2 Si3 C8 110.37(14)
C7 Si3 C8 103.56(16)
C9 Si3 C8 105.53(17)
N2 Si4 C11 112.87(15)
N2 Si4 C12 113.51(14)
C11 Si4 C12 105.69(17)
N2 Si4 C10 113.99(15)
C11 Si4 C10 106.79(17)
C12 Si4 C10 103.14(17)
N3 Si5 C15 115.57(15)
N3 Si5 C14 109.79(14)
C15 Si5 C14 103.57(17)
N3 Si5 C13 112.20(15)
C15 Si5 C13 104.91(16)
C14 Si5 C13 110.38(16)
N3 Si6 C16 109.38(15)
N3 Si6 C17 113.78(16)
C16 Si6 C17 105.66(18)
N3 Si6 C18 114.47(16)
C16 Si6 C18 107.4(2)
C17 Si6 C18 105.6(2)
N4 Si7 C20 112.71(15)
N4 Si7 C19 112.49(16)
C20 Si7 C19 108.11(17)
N4 Si7 C21 112.09(15)
C20 Si7 C21 105.04(18)
C19 Si7 C21 105.89(19)
N4 K1 N1 68.02(7)
N4 K1 C22 151.12(10)
N1 K1 C22 126.40(10)
N4 K1 C27 175.73(10)
N1 K1 C27 114.94(9)
C22 K1 C27 24.66(11)
N4 K1 C23 133.01(10)
N1 K1 C23 149.64(10)
C22 K1 C23 24.32(11)
C27 K1 C23 42.98(11)
N4 K1 C26 157.22(10)
N1 K1 C26 121.58(10)
C22 K1 C26 42.96(10)
C27 K1 C26 24.28(10)
C23 K1 C26 49.77(11)
N4 K1 C24 128.05(10)
N1 K1 C24 163.49(9)
C22 K1 C24 42.17(12)
C27 K1 C24 49.28(11)
C23 K1 C24 23.77(11)
C26 K1 C24 42.29(11)
N4 K1 C25 137.17(9)
N1 K1 C25 142.50(10)
C22 K1 C25 49.28(11)
C27 K1 C25 42.27(10)
C23 K1 C25 42.15(11)
C26 K1 C25 23.99(11)
C24 K1 C25 23.84(11)
C23 C22 C27 120.8(4)
C23 C22 K1 80.5(2)
C27 C22 K1 78.9(2)
C22 C23 C24 119.9(4)
C22 C23 K1 75.2(2)
C24 C23 K1 81.9(2)
C23 C24 C25 120.4(4)
C23 C24 K1 74.3(2)
C25 C24 K1 79.4(2)
C26 C25 C24 119.5(4)
C26 C25 K1 75.5(2)
C24 C25 K1 76.8(2)
C27 C26 C25 118.7(4)
C27 C26 K1 73.9(2)
C25 C26 K1 80.5(2)
C22 C27 C26 120.6(4)
C22 C27 K1 76.5(2)
C26 C27 K1 81.8(2)

loop_
_geom_bond_atom_site_label_1
_geom_bond_atom_site_label_2
_geom_bond_distance
U1 N4 2.010(3)
U1 N2 2.352(3)
U1 N3 2.368(3)
U1 N1 2.415(3)
N1 Si2 1.728(3)
N1 Si1 1.731(3)
N1 K1 2.957(3)
N2 Si3 1.723(3)
N2 Si4 1.735(3)
N3 Si5 1.718(3)
N3 Si6 1.731(3)
N4 Si7 1.704(3)
N4 K1 2.843(3)
Si1 C2 1.873(4)
Si1 C3 1.882(3)
Si1 C1 1.885(3)
Si2 C4 1.875(3)
Si2 C6 1.880(3)
Si2 C5 1.893(3)
Si3 C7 1.879(3)
Si3 C9 1.878(4)
Si3 C8 1.887(3)
Si4 C11 1.869(4)
Si4 C12 1.881(3)
Si4 C10 1.889(3)
Si5 C15 1.879(4)
Si5 C14 1.880(4)
Si5 C13 1.881(3)
Si6 C16 1.863(4)
Si6 C17 1.874(4)
Si6 C18 1.878(4)
Si7 C20 1.873(4)
Si7 C19 1.883(4)
Si7 C21 1.889(4)
K1 C22 3.200(4)
K1 C27 3.230(4)
K1 C23 3.265(4)
K1 C26 3.328(4)
K1 C24 3.358(4)
K1 C25 3.390(4)
C22 C23 1.363(6)
C22 C27 1.373(6)
C23 C24 1.367(7)
C24 C25 1.394(7)
C25 C26 1.398(6)
C26 C27 1.383(6)
